data_7207014
loop_
_publ_author_name
'Zhang, Zhong'
'Lu, Jian-Qi'
'Wu, Di-Feng'
'Chen, Zi-Lu'
'Liang, Fu-Pei'
'Wang, Zhi-Lin'

_publ_section_title
;
 Structural diversity of transition-metal complexes derived from
 N-propionic acid functionalized 1,4,7-triazacyclononane: From enchanting
 cluster motifs to unprecedented homometallic polymeric networks
;
_journal_issue 4
_journal_name_full CrystEngComm
_journal_page_first 1354
_journal_paper_doi 10.1039/c1ce05816a
_journal_volume 14
_journal_year 2012
_chemical_formula_moiety 'C30 H60 Cu5 N6 O18, 4(Cl O4)'
_chemical_formula_sum 'C30 H60 Cl4 Cu5 N6 O34'
_chemical_formula_weight 1508.34
_chemical_name_systematic
;
?
;
_space_group_IT_number 165
_symmetry_cell_setting trigonal
_symmetry_space_group_name_Hall '-P 3 2"c'
_symmetry_space_group_name_H-M 'P -3 c 1'
_atom_sites_solution_hydrogens geom
_atom_sites_solution_primary direct
_atom_sites_solution_secondary difmap
_audit_creation_method SHELXL-97
_cell_angle_alpha 90.00
_cell_angle_beta 90.00
_cell_angle_gamma 120.00
_cell_formula_units_Z 2
_cell_length_a 10.3966(11)
_cell_length_b 10.3966(11)
_cell_length_c 27.848(6)
_cell_measurement_reflns_used 18233
_cell_measurement_temperature 298(2)
_cell_measurement_theta_max 27.8
_cell_measurement_theta_min 3.1
_cell_volume 2606.8(7)
_computing_cell_refinement 'SMART (Bruker, 2000)'
_computing_data_collection 'SMART (Bruker, 2000)'
_computing_data_reduction 'SAINT (Bruker, 2000)'
_computing_molecular_graphics 'Bruker SHELXTL'
_computing_publication_material 'Bruker SHELXTL'
_computing_structure_refinement 'SHELXL-97 (Sheldrick, 1997)'
_computing_structure_solution 'SHELXS-97 (Sheldrick, 1990)'
_diffrn_ambient_temperature 298(2)
_diffrn_measured_fraction_theta_full 0.988
_diffrn_measured_fraction_theta_max 0.988
_diffrn_measurement_device_type 'Bruker APEX CCD area-detector'
_diffrn_measurement_method 'phi and omega scans'
_diffrn_radiation_monochromator graphite
_diffrn_radiation_source 'fine-focus sealed tube'
_diffrn_radiation_type MoK\a
_diffrn_radiation_wavelength 0.71073
_diffrn_reflns_av_R_equivalents 0.0714
_diffrn_reflns_av_sigmaI/netI 0.0295
_diffrn_reflns_limit_h_max 12
_diffrn_reflns_limit_h_min -12
_diffrn_reflns_limit_k_max 12
_diffrn_reflns_limit_k_min -12
_diffrn_reflns_limit_l_max 34
_diffrn_reflns_limit_l_min -34
_diffrn_reflns_number 21499
_diffrn_reflns_theta_full 25.98
_diffrn_reflns_theta_max 25.98
_diffrn_reflns_theta_min 3.70
_exptl_absorpt_coefficient_mu 2.318
_exptl_absorpt_correction_T_max 0.5271
_exptl_absorpt_correction_T_min 0.4326
_exptl_absorpt_correction_type multi-scan
_exptl_absorpt_process_details 'SADABS(Sheldrick, 1996)'
_exptl_crystal_colour blue
_exptl_crystal_density_diffrn 1.922
_exptl_crystal_density_method 'not measured'
_exptl_crystal_description block
_exptl_crystal_F_000 1534
_exptl_crystal_size_max 0.37
_exptl_crystal_size_mid 0.34
_exptl_crystal_size_min 0.29
_refine_diff_density_max 0.809
_refine_diff_density_min -0.707
_refine_diff_density_rms 0.094
_refine_ls_extinction_method none
_refine_ls_goodness_of_fit_ref 1.168
_refine_ls_hydrogen_treatment constr
_refine_ls_matrix_type full
_refine_ls_number_parameters 133
_refine_ls_number_reflns 1699
_refine_ls_number_restraints 3
_refine_ls_restrained_S_all 1.171
_refine_ls_R_factor_all 0.0883
_refine_ls_R_factor_gt 0.0657
_refine_ls_shift/su_max 0.000
_refine_ls_shift/su_mean 0.000
_refine_ls_structure_factor_coef Fsqd
_refine_ls_weighting_details 'calc w=1/[\s^2^(Fo^2^)+(0.1000P)^2^+1.9500P] where P=(Fo^2^+2Fc^2^)/3'
_refine_ls_weighting_scheme calc
_refine_ls_wR_factor_gt 0.1729
_refine_ls_wR_factor_ref 0.1847
_reflns_number_gt 1303
_reflns_number_total 1699
_reflns_threshold_expression >2sigma(I)
_cod_data_source_file c1ce05816a.txt
_cod_data_source_block 1
_cod_depositor_comments
;
The following automatic conversions were performed:

'_symmetry_cell_setting' value 'Trigonal' changed to 'trigonal'
according to /home/saulius/struct/CIF-dictionaries/cif_core.dic
dictionary named 'cif_core.dic' version 2.4.1 from 2010-06-29.

Automatic conversion script
Id: cif_fix_values 1715 2011-07-08 13:25:40Z adriana 
;
_cod_original_sg_symbol_H-M P-3c1
_cod_database_code 7207014

loop_
_symmetry_equiv_pos_as_xyz
'x, y, z'
'-y, x-y, z'
'-x+y, -x, z'
'y, x, -z+1/2'
'-x, -x+y, -z+1/2'
'x-y, -y, -z+1/2'
'-x, -y, -z'
'y, -x+y, -z'
'x-y, x, -z'
'-y, -x, z-1/2'
'x, x-y, z-1/2'
'-x+y, y, z-1/2'

loop_
_atom_site_label
_atom_site_type_symbol
_atom_site_fract_x
_atom_site_fract_y
_atom_site_fract_z
_atom_site_U_iso_or_equiv
_atom_site_adp_type
_atom_site_occupancy
_atom_site_symmetry_multiplicity
_atom_site_calc_flag
_atom_site_refinement_flags
Cu1 Cu 0.6667 0.3333 0.13364(3) 0.0289(4) Uani 1 3 d S
Cu2 Cu 0.50599(9) 0.50599(9) 0.2500 0.0422(4) Uani 1 2 d S
C1 C 0.5148(7) 0.1042(7) 0.0652(2) 0.0500(16) Uani 1 1 d .
H1A H 0.4491 0.0578 0.0381 0.060 Uiso 1 1 calc R
H1B H 0.4921 0.0281 0.0892 0.060 Uiso 1 1 calc R
C2 C 0.4928(7) 0.3256(7) 0.04884(19) 0.0476(15) Uani 1 1 d .
H2A H 0.3931 0.3069 0.0426 0.057 Uiso 1 1 calc R
H2B H 0.5322 0.3106 0.0191 0.057 Uiso 1 1 calc R
C3 C 0.3393(6) 0.1402(7) 0.1108(3) 0.0484(16) Uani 1 1 d .
H3A H 0.3423 0.0749 0.1351 0.058 Uiso 1 1 calc R
H3B H 0.2631 0.0790 0.0877 0.058 Uiso 1 1 calc R
C4 C 0.2966(6) 0.2456(7) 0.1345(2) 0.0416(14) Uani 1 1 d .
H4A H 0.2951 0.3111 0.1100 0.050 Uiso 1 1 calc R
H4B H 0.1964 0.1873 0.1468 0.050 Uiso 1 1 calc R
C5 C 0.3960(6) 0.3405(6) 0.17506(19) 0.0376(13) Uani 1 1 d .
Cl1 Cl 0.3333 0.6667 0.09318(11) 0.0565(8) Uani 1 3 d SD
Cl2 Cl 1.0000 1.0000 0.2500 0.0495(10) Uani 1 6 d SD
Cl3 Cl 0.0000 1.0000 0.0000 0.0783(15) Uani 1 6 d S
N1 N 0.4864(6) 0.2181(5) 0.08560(16) 0.0414(12) Uani 1 1 d .
O1 O 0.5252(4) 0.3633(4) 0.18031(13) 0.0370(9) Uani 1 1 d .
O2 O 0.3462(4) 0.3993(5) 0.20331(15) 0.0475(10) Uani 1 1 d .
O3 O 0.5866(8) 0.6833(5) 0.2108(3) 0.116(3) Uani 1 1 d .
H3C H 0.5680 0.7380 0.1926 0.175 Uiso 1 1 d R
H3D H 0.6672 0.6891 0.2015 0.175 Uiso 1 1 d R
O11 O 0.2789(8) 0.5231(8) 0.0728(3) 0.118(3) Uani 1 1 d D
O12 O 0.3333 0.6667 0.1434(3) 0.180(8) Uani 1 3 d SD
O21 O 1.0000 1.0000 0.1991(4) 0.124(10) Uani 0.50 3 d SPD
O22 O 0.8788(12) 0.8712(13) 0.2250(4) 0.090(4) Uani 0.50 1 d P
O31 O 0.0000 1.0000 0.0520(10) 0.115(9) Uani 0.50 3 d SP
O32 O 0.068(3) 0.913(2) 0.0134(7) 0.142(7) Uani 0.50 1 d P

loop_
_atom_site_aniso_label
_atom_site_aniso_U_11
_atom_site_aniso_U_22
_atom_site_aniso_U_33
_atom_site_aniso_U_23
_atom_site_aniso_U_13
_atom_site_aniso_U_12
Cu1 0.0344(5) 0.0344(5) 0.0177(5) 0.000 0.000 0.0172(2)
Cu2 0.0362(5) 0.0362(5) 0.0559(7) -0.0039(2) 0.0039(2) 0.0194(5)
C1 0.059(4) 0.057(4) 0.035(3) -0.018(3) -0.020(3) 0.030(3)
C2 0.056(4) 0.063(4) 0.026(3) 0.003(3) -0.009(3) 0.031(3)
C3 0.040(3) 0.046(4) 0.047(4) -0.001(3) -0.008(3) 0.013(3)
C4 0.025(3) 0.050(4) 0.042(3) 0.004(3) -0.007(2) 0.013(3)
C5 0.031(3) 0.045(3) 0.037(3) 0.013(3) 0.005(2) 0.020(3)
Cl1 0.0569(11) 0.0569(11) 0.0556(17) 0.000 0.000 0.0284(5)
Cl2 0.0350(12) 0.0350(12) 0.078(3) 0.000 0.000 0.0175(6)
Cl3 0.085(2) 0.085(2) 0.065(3) 0.000 0.000 0.0423(12)
N1 0.051(3) 0.049(3) 0.032(2) -0.004(2) -0.011(2) 0.031(2)
O1 0.032(2) 0.041(2) 0.040(2) -0.0059(17) -0.0081(17) 0.0196(18)
O2 0.038(2) 0.067(3) 0.046(2) 0.002(2) 0.0051(19) 0.032(2)
O3 0.155(6) 0.040(3) 0.162(6) 0.034(3) 0.107(5) 0.055(4)
O11 0.114(5) 0.087(5) 0.144(6) -0.026(5) -0.050(5) 0.043(4)
O12 0.231(14) 0.231(14) 0.080(9) 0.000 0.000 0.115(7)
O21 0.137(16) 0.137(16) 0.098(19) 0.000 0.000 0.068(8)
O22 0.053(6) 0.067(7) 0.132(11) -0.026(7) -0.023(7) 0.016(6)
O31 0.122(14) 0.122(14) 0.103(19) 0.000 0.000 0.061(7)
O32 0.168(18) 0.119(14) 0.160(18) 0.019(12) -0.003(14) 0.086(13)

loop_
_atom_type_symbol
_atom_type_description
_atom_type_scat_dispersion_real
_atom_type_scat_dispersion_imag
_atom_type_scat_source
C C 0.0033 0.0016 'International Tables Vol C Tables 4.2.6.8 and 6.1.1.4'
H H 0.0000 0.0000 'International Tables Vol C Tables 4.2.6.8 and 6.1.1.4'
Cl Cl 0.1484 0.1585 'International Tables Vol C Tables 4.2.6.8 and 6.1.1.4'
Cu Cu 0.3201 1.2651 'International Tables Vol C Tables 4.2.6.8 and 6.1.1.4'
N N 0.0061 0.0033 'International Tables Vol C Tables 4.2.6.8 and 6.1.1.4'
O O 0.0106 0.0060 'International Tables Vol C Tables 4.2.6.8 and 6.1.1.4'

loop_
_geom_angle_atom_site_label_1
_geom_angle_atom_site_label_2
_geom_angle_atom_site_label_3
_geom_angle
_geom_angle_site_symmetry_1
_geom_angle_site_symmetry_3
O1 Cu1 O1 85.71(14) 3_665 2_655
O1 Cu1 O1 85.71(14) 3_665 .
O1 Cu1 O1 85.71(14) 2_655 .
O1 Cu1 N1 101.36(16) 3_665 2_655
O1 Cu1 N1 89.29(17) 2_655 2_655
O1 Cu1 N1 171.03(16) . 2_655
O1 Cu1 N1 171.03(16) 3_665 .
O1 Cu1 N1 101.36(16) 2_655 .
O1 Cu1 N1 89.29(17) . .
N1 Cu1 N1 84.4(2) 2_655 .
O1 Cu1 N1 89.29(17) 3_665 3_665
O1 Cu1 N1 171.03(16) 2_655 3_665
O1 Cu1 N1 101.36(16) . 3_665
N1 Cu1 N1 84.4(2) 2_655 3_665
N1 Cu1 N1 84.4(2) . 3_665
O3 Cu2 O3 92.4(5) 4 .
O3 Cu2 O2 166.86(19) 4 .
O3 Cu2 O2 90.3(3) . .
O3 Cu2 O2 90.3(3) 4 4
O3 Cu2 O2 166.86(19) . 4
O2 Cu2 O2 90.0(3) . 4
N1 C1 C2 112.7(5) . 2_655
N1 C1 H1A 109.1 . .
C2 C1 H1A 109.1 2_655 .
N1 C1 H1B 109.1 . .
C2 C1 H1B 109.1 2_655 .
H1A C1 H1B 107.8 . .
N1 C2 C1 111.7(4) . 3_665
N1 C2 H2A 109.3 . .
C1 C2 H2A 109.3 3_665 .
N1 C2 H2B 109.3 . .
C1 C2 H2B 109.3 3_665 .
H2A C2 H2B 107.9 . .
N1 C3 C4 113.5(5) . .
N1 C3 H3A 108.9 . .
C4 C3 H3A 108.9 . .
N1 C3 H3B 108.9 . .
C4 C3 H3B 108.9 . .
H3A C3 H3B 107.7 . .
C5 C4 C3 116.3(5) . .
C5 C4 H4A 108.2 . .
C3 C4 H4A 108.2 . .
C5 C4 H4B 108.2 . .
C3 C4 H4B 108.2 . .
H4A C4 H4B 107.4 . .
O1 C5 O2 120.0(5) . .
O1 C5 C4 121.9(5) . .
O2 C5 C4 118.0(5) . .
O12 Cl1 O11 113.5(4) . 3_565
O12 Cl1 O11 113.5(4) . 2_665
O11 Cl1 O11 105.1(4) 3_565 2_665
O12 Cl1 O11 113.5(4) . .
O11 Cl1 O11 105.1(4) 3_565 .
O11 Cl1 O11 105.1(4) 2_665 .
O21 Cl2 O21 180.000(1) . 4
O21 Cl2 O22 61.9(5) . .
O21 Cl2 O22 118.1(5) 4 .
O21 Cl2 O22 61.9(5) . 3_675
O21 Cl2 O22 118.1(5) 4 3_675
O22 Cl2 O22 99.6(6) . 3_675
O21 Cl2 O22 118.1(5) . 6_675
O21 Cl2 O22 61.9(5) 4 6_675
O22 Cl2 O22 132.8(10) . 6_675
O22 Cl2 O22 56.5(9) 3_675 6_675
O21 Cl2 O22 118.1(5) . 4
O21 Cl2 O22 61.9(5) 4 4
O22 Cl2 O22 56.5(9) . 4
O22 Cl2 O22 122.6(11) 3_675 4
O22 Cl2 O22 99.6(6) 6_675 4
O21 Cl2 O22 118.1(5) . 5_765
O21 Cl2 O22 61.9(5) 4 5_765
O22 Cl2 O22 122.6(11) . 5_765
O22 Cl2 O22 132.8(10) 3_675 5_765
O22 Cl2 O22 99.6(6) 6_675 5_765
O22 Cl2 O22 99.6(6) 4 5_765
O21 Cl2 O22 61.9(5) . 2_765
O21 Cl2 O22 118.1(5) 4 2_765
O22 Cl2 O22 99.6(6) . 2_765
O22 Cl2 O22 99.6(6) 3_675 2_765
O22 Cl2 O22 122.6(11) 6_675 2_765
O22 Cl2 O22 132.8(10) 4 2_765
O22 Cl2 O22 56.5(9) 5_765 2_765
O32 Cl3 O32 113.6(7) 2_675 3_465
O32 Cl3 O32 180.0(15) 2_675 8_455
O32 Cl3 O32 66.4(7) 3_465 8_455
O32 Cl3 O32 66.4(7) 2_675 9_665
O32 Cl3 O32 180(3) 3_465 9_665
O32 Cl3 O32 113.6(7) 8_455 9_665
O32 Cl3 O32 113.6(7) 2_675 .
O32 Cl3 O32 113.6(7) 3_465 .
O32 Cl3 O32 66.4(7) 8_455 .
O32 Cl3 O32 66.4(7) 9_665 .
O32 Cl3 O32 66.4(7) 2_675 7_575
O32 Cl3 O32 66.4(7) 3_465 7_575
O32 Cl3 O32 113.6(7) 8_455 7_575
O32 Cl3 O32 113.6(7) 9_665 7_575
O32 Cl3 O32 180.0(15) . 7_575
O32 Cl3 O31 105.0(8) 2_675 7_575
O32 Cl3 O31 105.0(8) 3_465 7_575
O32 Cl3 O31 75.0(8) 8_455 7_575
O32 Cl3 O31 75.0(8) 9_665 7_575
O32 Cl3 O31 105.0(8) . 7_575
O32 Cl3 O31 75.0(8) 7_575 7_575
O32 Cl3 O31 75.0(8) 2_675 .
O32 Cl3 O31 75.0(8) 3_465 .
O32 Cl3 O31 105.0(8) 8_455 .
O32 Cl3 O31 105.0(8) 9_665 .
O32 Cl3 O31 75.0(8) . .
O32 Cl3 O31 105.0(8) 7_575 .
O31 Cl3 O31 180.000(2) 7_575 .
C1 N1 C2 112.7(5) . .
C1 N1 C3 107.9(5) . .
C2 N1 C3 112.2(5) . .
C1 N1 Cu1 102.8(3) . .
C2 N1 Cu1 108.3(4) . .
C3 N1 Cu1 112.7(3) . .
C5 O1 Cu1 131.7(4) . .
C5 O2 Cu2 104.6(3) . .
Cu2 O3 H3C 146.7 . .
Cu2 O3 H3D 100.4 . .
H3C O3 H3D 108.4 . .
Cl2 O21 O22 61.0(5) . 3_675
Cl2 O21 O22 61.0(5) . 2_765
O22 O21 O22 98.5(7) 3_675 2_765
O22 O22 Cl2 61.8(5) 4 .
Cl3 O31 O32 52.4(9) . 3_465
Cl3 O31 O32 52.4(9) . 2_675
O32 O31 O32 86.7(13) 3_465 2_675
Cl3 O32 O32 56.8(3) . 8_455
Cl3 O32 O32 56.8(3) . 9_665
O32 O32 O32 99.5(17) 8_455 9_665

loop_
_geom_bond_atom_site_label_1
_geom_bond_atom_site_label_2
_geom_bond_distance
_geom_bond_site_symmetry_2
Cu1 O1 2.099(4) 3_665
Cu1 O1 2.099(4) 2_655
Cu1 O1 2.099(4) .
Cu1 N1 2.120(5) 2_655
Cu1 N1 2.120(5) .
Cu1 N1 2.120(5) 3_665
Cu2 O3 1.936(5) 4
Cu2 O3 1.936(5) .
Cu2 O2 1.959(4) .
Cu2 O2 1.959(4) 4
C1 N1 1.470(8) .
C1 C2 1.517(9) 2_655
C1 H1A 0.9700 .
C1 H1B 0.9700 .
C2 N1 1.492(7) .
C2 C1 1.517(9) 3_665
C2 H2A 0.9700 .
C2 H2B 0.9700 .
C3 N1 1.499(8) .
C3 C4 1.524(9) .
C3 H3A 0.9700 .
C3 H3B 0.9700 .
C4 C5 1.516(8) .
C4 H4A 0.9700 .
C4 H4B 0.9700 .
C5 O1 1.250(6) .
C5 O2 1.257(7) .
Cl1 O12 1.398(9) .
Cl1 O11 1.424(6) 3_565
Cl1 O11 1.424(6) 2_665
Cl1 O11 1.424(6) .
Cl2 O21 1.417(10) .
Cl2 O21 1.417(10) 4
Cl2 O22 1.475(10) .
Cl2 O22 1.475(10) 3_675
Cl2 O22 1.475(10) 6_675
Cl2 O22 1.475(10) 4
Cl2 O22 1.475(10) 5_765
Cl2 O22 1.475(10) 2_765
Cl3 O32 1.446(17) 2_675
Cl3 O32 1.446(17) 3_465
Cl3 O32 1.446(17) 8_455
Cl3 O32 1.446(17) 9_665
Cl3 O32 1.446(17) .
Cl3 O32 1.446(17) 7_575
Cl3 O31 1.45(3) 7_575
Cl3 O31 1.45(3) .
O3 H3C 0.8522 .
O3 H3D 0.8504 .
O21 O22 1.488(12) 3_675
O21 O22 1.488(12) 2_765
O22 O22 1.40(2) 4
O31 O32 1.76(2) 3_465
O31 O32 1.76(2) 2_675
O32 O32 1.58(2) 8_455
O32 O32 1.58(2) 9_665

loop_
_geom_torsion_atom_site_label_1
_geom_torsion_atom_site_label_2
_geom_torsion_atom_site_label_3
_geom_torsion_atom_site_label_4
_geom_torsion
_geom_torsion_site_symmetry_1
_geom_torsion_site_symmetry_4
N1 C3 C4 C5 -64.1(7) . .
C3 C4 C5 O1 19.3(8) . .
C3 C4 C5 O2 -162.1(5) . .
C2 C1 N1 C2 68.8(7) 2_655 .
C2 C1 N1 C3 -166.8(5) 2_655 .
C2 C1 N1 Cu1 -47.6(5) 2_655 .
C1 C2 N1 C1 -131.1(6) 3_665 .
C1 C2 N1 C3 106.9(6) 3_665 .
C1 C2 N1 Cu1 -18.1(6) 3_665 .
C4 C3 N1 C1 179.0(5) . .
C4 C3 N1 C2 -56.3(6) . .
C4 C3 N1 Cu1 66.2(5) . .
O1 Cu1 N1 C1 -59.6(4) 2_655 .
O1 Cu1 N1 C1 -145.1(4) . .
N1 Cu1 N1 C1 28.6(4) 2_655 .
N1 Cu1 N1 C1 113.5(3) 3_665 .
O1 Cu1 N1 C2 -179.1(4) 2_655 .
O1 Cu1 N1 C2 95.4(4) . .
N1 Cu1 N1 C2 -91.0(3) 2_655 .
N1 Cu1 N1 C2 -6.1(4) 3_665 .
O1 Cu1 N1 C3 56.3(4) 2_655 .
O1 Cu1 N1 C3 -29.2(4) . .
N1 Cu1 N1 C3 144.4(5) 2_655 .
N1 Cu1 N1 C3 -130.7(5) 3_665 .
O2 C5 O1 Cu1 -162.7(4) . .
C4 C5 O1 Cu1 15.8(8) . .
O1 Cu1 O1 C5 162.6(5) 3_665 .
O1 Cu1 O1 C5 -111.4(5) 2_655 .
N1 Cu1 O1 C5 -9.9(5) . .
N1 Cu1 O1 C5 74.2(5) 3_665 .
O1 C5 O2 Cu2 -2.6(6) . .
C4 C5 O2 Cu2 178.8(4) . .
O3 Cu2 O2 C5 -10.5(13) 4 .
O3 Cu2 O2 C5 91.3(4) . .
O2 Cu2 O2 C5 -101.8(4) 4 .
O22 Cl2 O21 O22 120.000(9) . 3_675
O22 Cl2 O21 O22 -6.0(12) 6_675 3_675
O22 Cl2 O21 O22 114.0(12) 4 3_675
O22 Cl2 O21 O22 -126.0(12) 5_765 3_675
O22 Cl2 O21 O22 -120.000(8) 2_765 3_675
O22 Cl2 O21 O22 -120.000(3) . 2_765
O22 Cl2 O21 O22 120.000(3) 3_675 2_765
O22 Cl2 O21 O22 114.0(12) 6_675 2_765
O22 Cl2 O21 O22 -126.0(12) 4 2_765
O22 Cl2 O21 O22 -6.0(12) 5_765 2_765
O21 Cl2 O22 O22 -173.6(13) . 4
O21 Cl2 O22 O22 6.4(13) 4 4
O22 Cl2 O22 O22 -122.8(14) 3_675 4
O22 Cl2 O22 O22 -70.1(9) 6_675 4
O22 Cl2 O22 O22 79.3(10) 5_765 4
O22 Cl2 O22 O22 135.6(13) 2_765 4
O32 Cl3 O31 O32 120.000(1) 2_675 3_465
O32 Cl3 O31 O32 -60.000(1) 8_455 3_465
O32 Cl3 O31 O32 180.0 9_665 3_465
O32 Cl3 O31 O32 -120.0 . 3_465
O32 Cl3 O31 O32 60.0 7_575 3_465
O32 Cl3 O31 O32 -120.000(4) 3_465 2_675
O32 Cl3 O31 O32 180.000(4) 8_455 2_675
O32 Cl3 O31 O32 60.000(5) 9_665 2_675
O32 Cl3 O31 O32 120.000(3) . 2_675
O32 Cl3 O31 O32 -60.000(4) 7_575 2_675
O32 Cl3 O32 O32 180.000(4) 2_675 8_455
O32 Cl3 O32 O32 48(2) 3_465 8_455
O32 Cl3 O32 O32 -132(2) 9_665 8_455
O31 Cl3 O32 O32 -65.9(11) 7_575 8_455
O31 Cl3 O32 O32 114.1(11) . 8_455
O32 Cl3 O32 O32 -48(2) 2_675 9_665
O32 Cl3 O32 O32 180.000(3) 3_465 9_665
O32 Cl3 O32 O32 132(2) 8_455 9_665
O31 Cl3 O32 O32 65.9(11) 7_575 9_665
O31 Cl3 O32 O32 -114.1(11) . 9_665
